data_2227948
loop_
_publ_author_name
'Souza, Bruno S.'
'Vitto, Ramon'
'Nome, Faruk'
'Kirby, Anthony J.'
'Bortoluzzi, Adailton J.'

_publ_section_title
;
 3-Acetoxy-2-naphthoic acid
;
_journal_coeditor_code RK2238
_journal_issue 11
_journal_name_full 'Acta Crystallographica Section E'
_journal_page_first o2848
_journal_paper_doi 10.1107/S1600536810040365
_journal_volume 66
_journal_year 2010
_chemical_formula_iupac 'C13 H10 O4'
_chemical_formula_moiety 'C13 H10 O4'
_chemical_formula_sum 'C13 H10 O4'
_chemical_formula_weight 230.21
_chemical_name_systematic
;
3-Acetoxy-2-naphthoic acid
;
_space_group_IT_number 14
_symmetry_cell_setting monoclinic
_symmetry_space_group_name_Hall '-P 2yn'
_symmetry_space_group_name_H-M 'P 1 21/n 1'
_atom_sites_solution_hydrogens geom
_atom_sites_solution_primary direct
_atom_sites_solution_secondary difmap
_audit_creation_method SHELXL97
_cell_angle_alpha 90.00
_cell_angle_beta 101.060(11)
_cell_angle_gamma 90.00
_cell_formula_units_Z 4
_cell_length_a 10.235(2)
_cell_length_b 4.739(2)
_cell_length_c 23.0873(16)
_cell_measurement_reflns_used 25
_cell_measurement_temperature 295(2)
_cell_measurement_theta_max 18.45
_cell_measurement_theta_min 6.50
_cell_volume 1099.0(5)
_computing_cell_refinement '<i>SET4</i> in <i>CAD-4 Software</i> (Enraf--Nonius, 1989)'
_computing_data_collection '<i>CAD-4 Software</i> (Enraf--Nonius, 1989)'
_computing_data_reduction '<i>HELENA</i> (Spek, 1996)'
_computing_molecular_graphics '<i>PLATON</i> (Spek, 2009)'
_computing_publication_material '<i>SHELXL97</i> (Sheldrick, 2008'
_computing_structure_refinement '<i>SHELXL97</i> (Sheldrick, 2008)'
_computing_structure_solution '<i>SIR97</i> (Altomare <i>et al.</i>, 1999)'
_diffrn_ambient_temperature 295(2)
_diffrn_measured_fraction_theta_full 0.996
_diffrn_measured_fraction_theta_max 0.996
_diffrn_measurement_device_type 'Enraf--Nonius CAD-4'
_diffrn_measurement_method \w-/2\q
_diffrn_radiation_monochromator graphite
_diffrn_radiation_source 'fine-focus sealed tube'
_diffrn_radiation_type MoK\a
_diffrn_radiation_wavelength 0.71073
_diffrn_reflns_av_R_equivalents 0.0264
_diffrn_reflns_av_sigmaI/netI 0.0337
_diffrn_reflns_limit_h_max 12
_diffrn_reflns_limit_h_min -11
_diffrn_reflns_limit_k_max 0
_diffrn_reflns_limit_k_min -5
_diffrn_reflns_limit_l_max 0
_diffrn_reflns_limit_l_min -27
_diffrn_reflns_number 1999
_diffrn_reflns_theta_full 25.07
_diffrn_reflns_theta_max 25.07
_diffrn_reflns_theta_min 1.80
_diffrn_standards_decay_% 1
_diffrn_standards_interval_count 200
_diffrn_standards_number 3
_exptl_absorpt_coefficient_mu 0.104
_exptl_absorpt_correction_type none
_exptl_crystal_colour 'pale yellow'
_exptl_crystal_density_diffrn 1.391
_exptl_crystal_density_method 'not measured'
_exptl_crystal_description block
_exptl_crystal_F_000 480
_exptl_crystal_size_max 0.50
_exptl_crystal_size_mid 0.33
_exptl_crystal_size_min 0.10
_refine_diff_density_max 0.262
_refine_diff_density_min -0.256
_refine_ls_extinction_method none
_refine_ls_goodness_of_fit_ref 1.050
_refine_ls_hydrogen_treatment constr
_refine_ls_matrix_type full
_refine_ls_number_parameters 155
_refine_ls_number_reflns 1950
_refine_ls_number_restraints 0
_refine_ls_restrained_S_all 1.050
_refine_ls_R_factor_all 0.1112
_refine_ls_R_factor_gt 0.0627
_refine_ls_shift/su_max 0.000
_refine_ls_shift/su_mean 0.000
_refine_ls_structure_factor_coef Fsqd
_refine_ls_weighting_details 'calc w=1/[\s^2^(Fo^2^)+(0.1252P)^2^+0.1035P] where P=(Fo^2^+2Fc^2^)/3'
_refine_ls_weighting_scheme calc
_refine_ls_wR_factor_gt 0.1745
_refine_ls_wR_factor_ref 0.2039
_reflns_number_gt 1214
_reflns_number_total 1950
_reflns_threshold_expression I>2\s(I)
_cod_data_source_file rk2238.cif
_cod_data_source_block I
_cod_original_sg_symbol_H-M 'P 21/n'
_cod_database_code 2227948
_cod_database_fobs_code 2227948

loop_
_symmetry_equiv_pos_as_xyz
'x, y, z'
'-x+1/2, y+1/2, -z+1/2'
'-x, -y, -z'
'x-1/2, -y-1/2, z-1/2'

loop_
_atom_site_type_symbol
_atom_site_label
_atom_site_fract_x
_atom_site_fract_y
_atom_site_fract_z
_atom_site_U_iso_or_equiv
_atom_site_adp_type
_atom_site_calc_flag
_atom_site_refinement_flags
_atom_site_occupancy
_atom_site_disorder_assembly
_atom_site_disorder_group
C C1 0.5573(3) 0.3368(7) 0.18259(12) 0.0566(8) Uani d . 1 . .
H H1 0.6184 0.4763 0.1779 0.068 Uiso calc R 1 . .
C C2 0.4810(3) 0.2182(6) 0.13351(12) 0.0518(7) Uani d . 1 . .
C C3 0.3930(3) -0.0003(6) 0.14168(12) 0.0540(8) Uani d . 1 . .
C C4 0.3780(3) -0.0817(7) 0.19648(14) 0.0632(9) Uani d . 1 . .
H H4 0.3170 -0.2222 0.2006 0.076 Uiso calc R 1 . .
C C5 0.4544(3) 0.0454(7) 0.24728(13) 0.0599(8) Uani d . 1 . .
C C6 0.4428(3) -0.0331(9) 0.30541(14) 0.0737(10) Uani d . 1 . .
H H6 0.3804 -0.1680 0.3110 0.088 Uiso calc R 1 . .
C C7 0.5213(4) 0.0861(9) 0.35239(15) 0.0806(11) Uani d . 1 . .
H H7 0.5127 0.0308 0.3901 0.097 Uiso calc R 1 . .
C C8 0.6136(4) 0.2872(9) 0.34600(14) 0.0815(11) Uani d . 1 . .
H H8 0.6669 0.3659 0.3792 0.098 Uiso calc R 1 . .
C C9 0.6278(3) 0.3735(8) 0.29060(13) 0.0736(10) Uani d . 1 . .
H H9 0.6906 0.5097 0.2863 0.088 Uiso calc R 1 . .
C C10 0.5463(3) 0.2538(7) 0.24028(12) 0.0564(8) Uani d . 1 . .
C C11 0.4918(3) 0.3266(7) 0.07423(12) 0.0543(7) Uani d . 1 . .
C C12 0.2108(3) -0.0557(7) 0.06310(13) 0.0583(8) Uani d . 1 . .
C C13 0.1651(3) -0.2253(8) 0.00866(15) 0.0770(10) Uani d . 1 . .
H H13A 0.0772 -0.1662 -0.0098 0.115 Uiso calc R 1 . .
H H13B 0.1635 -0.4215 0.0188 0.115 Uiso calc R 1 . .
H H13C 0.2250 -0.1974 -0.0181 0.115 Uiso calc R 1 . .
O O1 0.4153(2) 0.2552(5) 0.02898(9) 0.0680(7) Uani d . 1 . .
O O2 0.5866(2) 0.5076(6) 0.07447(9) 0.0768(8) Uani d . 1 . .
H H2 0.5764 0.5907 0.0385 0.092 Uiso d R 1 . .
O O3 0.32733(19) -0.1555(4) 0.09356(9) 0.0623(6) Uani d . 1 . .
O O4 0.1549(2) 0.1389(6) 0.07911(10) 0.0802(8) Uani d . 1 . .

loop_
_atom_site_aniso_label
_atom_site_aniso_U_11
_atom_site_aniso_U_22
_atom_site_aniso_U_33
_atom_site_aniso_U_12
_atom_site_aniso_U_13
_atom_site_aniso_U_23
C1 0.0497(15) 0.073(2) 0.0460(16) 0.0003(15) 0.0077(12) 0.0016(14)
C2 0.0447(14) 0.0656(18) 0.0458(15) 0.0087(13) 0.0105(12) 0.0041(13)
C3 0.0466(15) 0.0625(18) 0.0508(16) 0.0069(14) 0.0043(12) 0.0017(14)
C4 0.0547(17) 0.071(2) 0.0629(19) -0.0013(15) 0.0080(14) 0.0167(16)
C5 0.0536(17) 0.073(2) 0.0530(17) 0.0156(16) 0.0112(13) 0.0124(15)
C6 0.073(2) 0.096(3) 0.0540(19) 0.0135(19) 0.0171(16) 0.0212(18)
C7 0.089(2) 0.105(3) 0.050(2) 0.029(2) 0.0195(18) 0.0172(19)
C8 0.089(2) 0.109(3) 0.0429(18) 0.021(2) 0.0032(16) -0.0017(18)
C9 0.071(2) 0.097(3) 0.0500(18) 0.0015(19) 0.0058(15) -0.0016(17)
C10 0.0523(16) 0.070(2) 0.0465(16) 0.0156(15) 0.0082(13) 0.0037(14)
C11 0.0464(15) 0.0720(19) 0.0457(16) 0.0021(15) 0.0116(12) -0.0024(14)
C12 0.0507(16) 0.067(2) 0.0567(17) 0.0070(15) 0.0100(13) 0.0112(16)
C13 0.069(2) 0.092(3) 0.064(2) 0.0046(19) -0.0036(15) -0.0056(18)
O1 0.0652(13) 0.0970(16) 0.0415(11) -0.0110(12) 0.0096(9) -0.0044(11)
O2 0.0623(13) 0.120(2) 0.0481(12) -0.0266(14) 0.0093(9) 0.0100(12)
O3 0.0549(12) 0.0653(13) 0.0612(13) 0.0042(10) -0.0029(9) 0.0011(10)
O4 0.0618(13) 0.1063(19) 0.0698(15) 0.0223(14) 0.0057(11) -0.0064(13)

loop_
_atom_type_symbol
_atom_type_description
_atom_type_scat_dispersion_real
_atom_type_scat_dispersion_imag
_atom_type_scat_source
C C 0.0033 0.0016 'International Tables Vol C Tables 4.2.6.8 and 6.1.1.4'
H H 0.0000 0.0000 'International Tables Vol C Tables 4.2.6.8 and 6.1.1.4'
O O 0.0106 0.0060 'International Tables Vol C Tables 4.2.6.8 and 6.1.1.4'

loop_
_geom_angle_atom_site_label_1
_geom_angle_atom_site_label_2
_geom_angle_atom_site_label_3
_geom_angle_site_symmetry_1
_geom_angle_site_symmetry_3
_geom_angle
_geom_angle_publ_flag
C2 C1 C10 . . 122.0(3) ?
C2 C1 H1 . . 119.0 ?
C10 C1 H1 . . 119.0 ?
C1 C2 C3 . . 118.0(3) ?
C1 C2 C11 . . 119.3(3) ?
C3 C2 C11 . . 122.7(3) ?
C4 C3 O3 . . 118.0(3) ?
C4 C3 C2 . . 121.5(3) ?
O3 C3 C2 . . 120.3(2) ?
C3 C4 C5 . . 120.6(3) ?
C3 C4 H4 . . 119.7 ?
C5 C4 H4 . . 119.7 ?
C10 C5 C4 . . 118.9(3) ?
C10 C5 C6 . . 118.4(3) ?
C4 C5 C6 . . 122.7(3) ?
C7 C6 C5 . . 120.5(4) ?
C7 C6 H6 . . 119.8 ?
C5 C6 H6 . . 119.8 ?
C6 C7 C8 . . 121.6(3) ?
C6 C7 H7 . . 119.2 ?
C8 C7 H7 . . 119.2 ?
C7 C8 C9 . . 120.3(3) ?
C7 C8 H8 . . 119.9 ?
C9 C8 H8 . . 119.9 ?
C8 C9 C10 . . 119.6(4) ?
C8 C9 H9 . . 120.2 ?
C10 C9 H9 . . 120.2 ?
C5 C10 C9 . . 119.6(3) ?
C5 C10 C1 . . 118.9(3) ?
C9 C10 C1 . . 121.5(3) ?
O1 C11 O2 . . 122.8(3) ?
O1 C11 C2 . . 122.8(3) ?
O2 C11 C2 . . 114.4(2) ?
O4 C12 O3 . . 122.9(3) ?
O4 C12 C13 . . 126.3(3) ?
O3 C12 C13 . . 110.7(3) ?
C12 C13 H13A . . 109.5 ?
C12 C13 H13B . . 109.5 ?
H13A C13 H13B . . 109.5 ?
C12 C13 H13C . . 109.5 ?
H13A C13 H13C . . 109.5 ?
H13B C13 H13C . . 109.5 ?
C11 O2 H2 . . 109.2 ?
C12 O3 C3 . . 118.3(2) ?

loop_
_geom_bond_atom_site_label_1
_geom_bond_atom_site_label_2
_geom_bond_site_symmetry_2
_geom_bond_distance
_geom_bond_publ_flag
C1 C2 . 1.368(4) ?
C1 C10 . 1.414(4) ?
C1 H1 . 0.9300 ?
C2 C3 . 1.409(4) ?
C2 C11 . 1.486(4) ?
C3 C4 . 1.359(4) ?
C3 O3 . 1.393(3) ?
C4 C5 . 1.413(4) ?
C4 H4 . 0.9300 ?
C5 C10 . 1.395(4) ?
C5 C6 . 1.419(4) ?
C6 C7 . 1.344(5) ?
C6 H6 . 0.9300 ?
C7 C8 . 1.370(5) ?
C7 H7 . 0.9300 ?
C8 C9 . 1.377(5) ?
C8 H8 . 0.9300 ?
C9 C10 . 1.412(4) ?
C9 H9 . 0.9300 ?
C11 O1 . 1.227(3) ?
C11 O2 . 1.295(3) ?
C12 O4 . 1.181(4) ?
C12 O3 . 1.349(3) ?
C12 C13 . 1.490(4) ?
C13 H13A . 0.9600 ?
C13 H13B . 0.9600 ?
C13 H13C . 0.9600 ?
O2 H2 . 0.9071 ?

loop_
_geom_hbond_atom_site_label_D
_geom_hbond_atom_site_label_H
_geom_hbond_atom_site_label_A
_geom_hbond_site_symmetry_A
_geom_hbond_distance_DH
_geom_hbond_distance_HA
_geom_hbond_distance_DA
_geom_hbond_angle_DHA
_geom_hbond_publ_flag
O2 H2 O1 3_665 0.91 1.74 2.636(3) 170.7 y
C7 H7 O4 2_545 0.93 2.71 3.368(5) 128 y
C13 H13B O4 1_545 0.96 2.52 3.435(5) 160 y

loop_
_geom_torsion_atom_site_label_1
_geom_torsion_atom_site_label_2
_geom_torsion_atom_site_label_3
_geom_torsion_atom_site_label_4
_geom_torsion_site_symmetry_1
_geom_torsion_site_symmetry_2
_geom_torsion_site_symmetry_3
_geom_torsion_site_symmetry_4
_geom_torsion
_geom_torsion_publ_flag
C10 C1 C2 C3 . . . . -2.4(4) ?
C10 C1 C2 C11 . . . . 176.4(3) ?
C1 C2 C3 C4 . . . . 3.6(4) ?
C11 C2 C3 C4 . . . . -175.2(3) ?
C1 C2 C3 O3 . . . . -170.7(2) ?
C11 C2 C3 O3 . . . . 10.5(4) ?
O3 C3 C4 C5 . . . . 172.3(2) ?
C2 C3 C4 C5 . . . . -2.1(5) ?
C3 C4 C5 C10 . . . . -0.6(5) ?
C3 C4 C5 C6 . . . . -179.7(3) ?
C10 C5 C6 C7 . . . . -1.7(5) ?
C4 C5 C6 C7 . . . . 177.4(3) ?
C5 C6 C7 C8 . . . . 0.5(6) ?
C6 C7 C8 C9 . . . . 0.3(6) ?
C7 C8 C9 C10 . . . . 0.1(5) ?
C4 C5 C10 C9 . . . . -177.1(3) ?
C6 C5 C10 C9 . . . . 2.1(4) ?
C4 C5 C10 C1 . . . . 1.8(4) ?
C6 C5 C10 C1 . . . . -179.1(3) ?
C8 C9 C10 C5 . . . . -1.3(5) ?
C8 C9 C10 C1 . . . . 179.8(3) ?
C2 C1 C10 C5 . . . . -0.3(4) ?
C2 C1 C10 C9 . . . . 178.6(3) ?
C1 C2 C11 O1 . . . . -170.7(3) ?
C3 C2 C11 O1 . . . . 8.0(5) ?
C1 C2 C11 O2 . . . . 7.7(4) ?
C3 C2 C11 O2 . . . . -173.5(2) ?
O4 C12 O3 C3 . . . . -8.7(4) ?
C13 C12 O3 C3 . . . . 171.9(3) ?
C4 C3 O3 C12 . . . . 98.6(3) ?
C2 C3 O3 C12 . . . . -86.8(3) ?

loop_
_cod_related_entry_id
_cod_related_entry_database
_cod_related_entry_code
1 ChemSpider 202217
